data_4134340
loop_
_publ_author_name
'Guo, Qing-Hui'
'Zhou, Jiawang'
'Mao, Haochuan'
'Qiu, Yunyan'
'Nguyen, Minh T.'
'Feng, Yuanning'
'Liang, Jiaqi'
'Shen, Dengke'
'Li, Penghao'
'Liu, Zhichang'
'Wasielewski, Michael R.'
'Stoddart, J. Fraser'

_publ_section_title
;
 TetrazineBox: A Structurally Transformative ToolBox.
;
_journal_name_full 'Journal of the American Chemical Society'
_journal_paper_doi 10.1021/jacs.0c01114
_journal_year 2020
_chemical_formula_moiety 'C44 H36 N8, C20 H12, 4(F6 P), 4(C2 H3 N)'
_chemical_formula_sum 'C72 H60 F24 N12 P4'
_chemical_formula_weight 1673.22
_space_group_crystal_system triclinic
_space_group_IT_number 2
_space_group_name_Hall '-P 1'
_space_group_name_H-M_alt 'P -1'
_symmetry_Int_Tables_number 2
_atom_sites_solution_primary dual
_audit_creation_date 2019-12-18
_audit_creation_method
;
Olex2 1.2
(compiled 2018.05.29 svn.r3508 for OlexSys, GUI svn.r5506)
;
_cell_angle_alpha 74.1610(15)
_cell_angle_beta 78.6350(15)
_cell_angle_gamma 65.1600(10)
_cell_formula_units_Z 1
_cell_length_a 10.4662(5)
_cell_length_b 11.0351(5)
_cell_length_c 17.4251(8)
_cell_measurement_reflns_used 9736
_cell_measurement_temperature 100(2)
_cell_measurement_theta_max 68.35
_cell_measurement_theta_min 4.52
_cell_volume 1749.15(14)
_computing_cell_refinement 'SAINT V8.34A (Bruker, 2017)'
_computing_data_collection 'APEX2 V2017.3 (Bruker, 2017)'
_computing_data_reduction 'Bruker SAINT'
_computing_molecular_graphics 'Olex2 (Dolomanov et al., 2009)'
_computing_publication_material 'Olex2 (Dolomanov et al., 2009)'
_computing_structure_refinement 'olex2.refine (Bourhis et al., 2015)'
_computing_structure_solution 'ShelXT (Sheldrick, 2015)'
_diffrn_ambient_temperature 100.04
_diffrn_detector_area_resol_mean 8
_diffrn_measured_fraction_theta_full 0.9718
_diffrn_measured_fraction_theta_max 0.9718
_diffrn_measurement_device_type 'Bruker Kappa APEX CCD area detector'
_diffrn_measurement_method '\w and \f scans'
_diffrn_radiation_monochromator graphite
_diffrn_radiation_type 'Cu K\a'
_diffrn_radiation_wavelength 1.54178
_diffrn_reflns_av_R_equivalents 0.0211
_diffrn_reflns_av_unetI/netI 0.0130
_diffrn_reflns_limit_h_max 12
_diffrn_reflns_limit_h_min -12
_diffrn_reflns_limit_k_max 13
_diffrn_reflns_limit_k_min -13
_diffrn_reflns_limit_l_max 20
_diffrn_reflns_limit_l_min -20
_diffrn_reflns_number 45698
_diffrn_reflns_theta_full 68.3422
_diffrn_reflns_theta_max 68.34
_diffrn_reflns_theta_min 4.52
_diffrn_source microsource
_exptl_absorpt_coefficient_mu 2.061
_exptl_absorpt_correction_T_max 0.7531
_exptl_absorpt_correction_T_min 0.6691
_exptl_absorpt_correction_type multi-scan
_exptl_absorpt_process_details
'SADABS-2014/5 (Bruker,2014/5) was used for absorption correction. wR2(int) was 0.0647 before and 0.0325 after correction. The Ratio of minimum to maximum transmission is 0.8885. The \l/2 correction factor is Not present.'
_exptl_crystal_density_diffrn 1.5883
_exptl_crystal_description block
_exptl_crystal_F_000 856.6607
_exptl_crystal_size_max 0.8
_exptl_crystal_size_mid 0.5
_exptl_crystal_size_min 0.3
_exptl_transmission_factor_max 0.7531
_exptl_transmission_factor_min 0.6691
_refine_diff_density_max 0.6785
_refine_diff_density_min -0.4976
_refine_diff_density_rms 0.0549
_refine_ls_d_res_high 0.8294
_refine_ls_d_res_low 9.7828
_refine_ls_goodness_of_fit_ref 1.0535
_refine_ls_hydrogen_treatment constr
_refine_ls_matrix_type full
_refine_ls_number_constraints 54
_refine_ls_number_parameters 543
_refine_ls_number_reflns 6242
_refine_ls_number_restraints 0
_refine_ls_restrained_S_all 1.0535
_refine_ls_R_factor_all 0.0457
_refine_ls_R_factor_gt 0.0454
_refine_ls_shift/su_max 0.0001
_refine_ls_shift/su_mean 0.0000
_refine_ls_structure_factor_coef Fsqd
_refine_ls_weighting_details 'w=1/[\s^2^(Fo^2^)+(0.0593P)^2^+1.6275P] where P=(Fo^2^+2Fc^2^)/3'
_refine_ls_weighting_scheme calc
_refine_ls_wR_factor_gt 0.1190
_refine_ls_wR_factor_ref 0.1191
_reflns_Friedel_coverage 0.0
_reflns_limit_h_max 12
_reflns_limit_h_min -12
_reflns_limit_k_max 13
_reflns_limit_k_min -12
_reflns_limit_l_max 20
_reflns_limit_l_min 0
_reflns_number_gt 6183
_reflns_number_total 6242
_reflns_threshold_expression I>=2u(I)
_cod_data_source_file ja0c01114_si_010.cif
_cod_data_source_block 7_Perylene
_cod_database_code 4134340
_olex2_refinement_description
;
1. Fixed Uiso
 At 1.2 times of:
  All C(H) groups, All C(H,H) groups
 At 1.5 times of:
  All C(H,H,H) groups
2. Others
 Fixed Sof: F12a(0.5) F9a(0.5) F10a(0.5) F11a(0.5) F11(0.5) F12(0.5) F10(0.5)
 F9(0.5)
3.a Secondary CH2 refined with riding coordinates:
 C7(H7a,H7b), C22(H22a,H22b)
3.b Aromatic/amide H refined with riding coordinates:
 C2(H2), C3(H3), C12(H12), C9(H9), C6(H6), C21(H21), C5(H5), C19(H19),
 C11(H11), C18(H18), C20(H20), C14(H14), C8(H8), C23(H23), C15(H15), C32(H32),
 C28(H28), C24(H24), C27(H27), C26(H26)
3.c Idealised Me refined as rotating group:
 C36(H36a,H36b,H36c), C34(H34a,H34b,H34c)
;
_olex2_submission_special_instructions 'No special instructions were received'

loop_
_space_group_symop_id
_space_group_symop_operation_xyz
1 x,y,z
2 -x,-y,-z

loop_
_atom_site_label
_atom_site_type_symbol
_atom_site_fract_x
_atom_site_fract_y
_atom_site_fract_z
_atom_site_U_iso_or_equiv
_atom_site_adp_type
_atom_site_occupancy
_atom_site_refinement_flags_posn
_atom_site_disorder_group
N1 N 0.56618(17) 0.52493(16) 0.12200(9) 0.0232(3) Uani 1.000000 . .
N2 N 0.60281(18) 0.24221(17) 0.39540(10) 0.0281(4) Uani 1.000000 . .
N3 N 0.59347(17) 0.17697(17) 0.47136(10) 0.0281(4) Uani 1.000000 . .
N4 N 0.48509(16) -0.03742(15) 0.75074(9) 0.0218(3) Uani 1.000000 . .
C1 C 0.53604(19) 0.97811(18) 0.12113(10) 0.0212(4) Uani 1.000000 . .
C2 C 0.42061(19) 0.96566(19) 0.10075(10) 0.0222(4) Uani 1.000000 . .
H2 H 0.32877(19) 1.03491(19) 0.10596(10) 0.0267(4) Uiso 1.000000 R .
C3 C 0.43943(19) 0.85249(19) 0.07289(10) 0.0221(4) Uani 1.000000 . .
H3 H 0.36045(19) 0.84476(19) 0.05874(10) 0.0265(4) Uiso 1.000000 R .
C4 C 0.57364(19) 0.74995(19) 0.06553(10) 0.0218(4) Uani 1.000000 . .
C5 C 0.68953(19) 0.7651(2) 0.08306(11) 0.0244(4) Uani 1.000000 . .
H5 H 0.78175(19) 0.6972(2) 0.07625(11) 0.0293(5) Uiso 1.000000 R .
C6 C 0.67115(19) 0.8787(2) 0.11040(11) 0.0246(4) Uani 1.000000 . .
H6 H 0.75080(19) 0.8887(2) 0.12186(11) 0.0295(5) Uiso 1.000000 R .
C7 C 0.5914(2) 0.61838(19) 0.04596(11) 0.0256(4) Uani 1.000000 . .
H7a H 0.6882(2) 0.57515(19) 0.02068(11) 0.0308(5) Uiso 1.000000 R .
H7b H 0.5231(2) 0.63715(19) 0.00796(11) 0.0308(5) Uiso 1.000000 R .
C8 C 0.4331(2) 0.5356(2) 0.14967(12) 0.0268(4) Uani 1.000000 . .
H8 H 0.3577(2) 0.5948(2) 0.11767(12) 0.0322(5) Uiso 1.000000 R .
C9 C 0.4053(2) 0.4619(2) 0.22345(12) 0.0272(4) Uani 1.000000 . .
H9 H 0.3111(2) 0.4703(2) 0.24236(12) 0.0326(5) Uiso 1.000000 R .
C10 C 0.5156(2) 0.37467(19) 0.27077(11) 0.0248(4) Uani 1.000000 . .
C11 C 0.6525(2) 0.3621(2) 0.23936(12) 0.0277(4) Uani 1.000000 . .
H11 H 0.7302(2) 0.3004(2) 0.26911(12) 0.0332(5) Uiso 1.000000 R .
C12 C 0.6755(2) 0.4390(2) 0.16535(11) 0.0262(4) Uani 1.000000 . .
H12 H 0.7689(2) 0.4314(2) 0.14466(11) 0.0314(5) Uiso 1.000000 R .
C13 C 0.4893(2) 0.30070(19) 0.35371(11) 0.0248(4) Uani 1.000000 . .
C14 C 0.3599(2) 0.2950(2) 0.38669(12) 0.0303(4) Uani 1.000000 . .
H14 H 0.2806(2) 0.3366(2) 0.35621(12) 0.0364(5) Uiso 1.000000 R .
C15 C 0.3501(2) 0.2272(2) 0.46503(12) 0.0304(4) Uani 1.000000 . .
H15 H 0.2637(2) 0.2203(2) 0.49056(12) 0.0364(5) Uiso 1.000000 R .
C16 C 0.4707(2) 0.16896(18) 0.50575(11) 0.0241(4) Uani 1.000000 . .
C17 C 0.4747(2) 0.09330(18) 0.59112(11) 0.0237(4) Uani 1.000000 . .
C18 C 0.3594(2) 0.06709(19) 0.63497(12) 0.0259(4) Uani 1.000000 . .
H18 H 0.2758(2) 0.09386(19) 0.61016(12) 0.0311(5) Uiso 1.000000 R .
C19 C 0.3671(2) 0.00214(19) 0.71451(12) 0.0247(4) Uani 1.000000 . .
H19 H 0.2879(2) -0.01511(19) 0.74439(12) 0.0296(5) Uiso 1.000000 R .
C20 C 0.6000(2) -0.01648(19) 0.70903(11) 0.0248(4) Uani 1.000000 . .
H20 H 0.6833(2) -0.04657(19) 0.73480(11) 0.0297(5) Uiso 1.000000 R .
C21 C 0.5969(2) 0.04829(19) 0.62932(11) 0.0251(4) Uani 1.000000 . .
H21 H 0.6782(2) 0.06235(19) 0.60028(11) 0.0302(5) Uiso 1.000000 R .
C22 C 0.4854(2) -0.09194(19) 0.83934(11) 0.0244(4) Uani 1.000000 . .
H22a H 0.4084(2) -0.12574(19) 0.85945(11) 0.0293(5) Uiso 1.000000 R .
H22b H 0.5765(2) -0.16896(19) 0.85193(11) 0.0293(5) Uiso 1.000000 R .
C23 C 0.5413(3) 0.6825(2) 0.28662(12) 0.0348(5) Uani 1.000000 . .
H23 H 0.5182(3) 0.7334(2) 0.23415(12) 0.0418(6) Uiso 1.000000 R .
C24 C 0.6761(3) 0.6370(2) 0.30588(13) 0.0363(5) Uani 1.000000 . .
H24 H 0.7461(3) 0.6571(2) 0.26706(13) 0.0435(6) Uiso 1.000000 R .
C25 C 0.7122(2) 0.5599(2) 0.38365(13) 0.0320(4) Uani 1.000000 . .
C26 C 0.8511(2) 0.5126(2) 0.40488(15) 0.0404(5) Uani 1.000000 . .
H26 H 0.9214(2) 0.5342(2) 0.36714(15) 0.0484(6) Uiso 1.000000 R .
C27 C 0.8844(2) 0.4356(3) 0.47991(16) 0.0432(5) Uani 1.000000 . .
H27 H 0.9785(2) 0.4030(3) 0.49346(16) 0.0518(7) Uiso 1.000000 R .
C28 C 0.7825(2) 0.4042(2) 0.53670(14) 0.0350(5) Uani 1.000000 . .
H28 H 0.8086(2) 0.3503(2) 0.58818(14) 0.0420(6) Uiso 1.000000 R .
C29 C 0.6438(2) 0.45007(19) 0.51972(12) 0.0262(4) Uani 1.000000 . .
C30 C 0.6064(2) 0.53003(18) 0.44151(11) 0.0250(4) Uani 1.000000 . .
C31 C 0.4656(2) 0.57981(18) 0.42032(11) 0.0250(4) Uani 1.000000 . .
C32 C 0.4363(2) 0.6551(2) 0.34334(12) 0.0306(4) Uani 1.000000 . .
H32 H 0.3428(2) 0.6888(2) 0.32869(12) 0.0367(5) Uiso 1.000000 R .
P2 P 0.08958(5) 0.39520(5) 0.16207(3) 0.02770(15) Uani 1.000000 . .
F7 F 0.18701(16) 0.32105(16) 0.23525(10) 0.0543(4) Uani 1.000000 . .
F8 F -0.00712(14) 0.46677(14) 0.08893(8) 0.0426(3) Uani 1.000000 . .
F9 F 0.0324(11) 0.5359(8) 0.1912(6) 0.080(3) Uani 0.500000 . 2
F9a F -0.0067(9) 0.5050(8) 0.2058(5) 0.083(3) Uani 0.500000 . 1
F10 F 0.1456(4) 0.2490(3) 0.1472(3) 0.0608(10) Uani 0.500000 . 2
F10a F 0.1904(3) 0.2893(4) 0.1029(2) 0.0480(8) Uani 0.500000 . 1
F11 F -0.0417(4) 0.3669(5) 0.2215(2) 0.0539(10) Uani 0.500000 . 2
F11a F 0.0039(4) 0.3020(4) 0.1939(3) 0.0608(11) Uani 0.500000 . 1
F12 F 0.2198(5) 0.4217(6) 0.1165(3) 0.0637(15) Uani 0.500000 . 2
F12a F 0.1796(5) 0.4876(4) 0.1159(3) 0.0492(12) Uani 0.500000 . 1
P1 P 0.04674(5) 0.89174(6) 0.22206(3) 0.03400(16) Uani 1.000000 . .
F1 F -0.07151(15) 1.04189(16) 0.21359(13) 0.0663(5) Uani 1.000000 . .
F2 F 0.10576(19) 0.9253(3) 0.13104(11) 0.0938(8) Uani 1.000000 . .
F3 F 0.15290(15) 0.93748(17) 0.24878(11) 0.0565(4) Uani 1.000000 . .
F4 F -0.01409(19) 0.8590(2) 0.31227(9) 0.0658(5) Uani 1.000000 . .
F5 F -0.05990(15) 0.84370(19) 0.19628(11) 0.0632(5) Uani 1.000000 . .
F6 F 0.16419(17) 0.74147(18) 0.23110(15) 0.0814(7) Uani 1.000000 . .
N5 N 1.1135(2) 0.1074(2) 0.49555(17) 0.0553(6) Uani 1.000000 . .
C33 C 1.0410(3) 0.1293(3) 0.44626(17) 0.0454(6) Uani 1.000000 . .
C34 C 0.9503(3) 0.1543(3) 0.38605(17) 0.0553(7) Uani 1.000000 . .
H34a H 0.9902(13) 0.190(2) 0.3333(3) 0.0829(10) Uiso 1.000000 GR .
H34b H 0.9433(19) 0.0687(5) 0.3856(9) 0.0829(10) Uiso 1.000000 GR .
H34c H 0.8560(7) 0.2216(18) 0.3985(8) 0.0829(10) Uiso 1.000000 GR .
N6 N 0.71553(19) 0.26681(19) 0.03957(11) 0.0338(4) Uani 1.000000 . .
C35 C 0.8330(2) 0.2411(2) 0.02232(12) 0.0284(4) Uani 1.000000 . .
C36 C 0.9823(2) 0.2110(3) -0.00044(15) 0.0417(5) Uani 1.000000 . .
H36a H 0.9998(4) 0.2293(18) -0.05899(15) 0.0626(8) Uiso 1.000000 GR .
H36b H 1.0107(5) 0.2689(14) 0.0206(10) 0.0626(8) Uiso 1.000000 GR .
H36c H 1.0372(3) 0.1146(5) 0.0217(9) 0.0626(8) Uiso 1.000000 GR .

loop_
_atom_site_aniso_label
_atom_site_aniso_U_11
_atom_site_aniso_U_22
_atom_site_aniso_U_33
_atom_site_aniso_U_12
_atom_site_aniso_U_13
_atom_site_aniso_U_23
N1 0.0259(8) 0.0232(8) 0.0202(8) -0.0090(6) -0.0022(6) -0.0048(6)
N2 0.0286(9) 0.0287(8) 0.0237(8) -0.0100(7) -0.0030(7) -0.0017(7)
N3 0.0272(8) 0.0306(9) 0.0241(8) -0.0107(7) -0.0020(6) -0.0034(7)
N4 0.0235(8) 0.0219(7) 0.0204(8) -0.0102(6) 0.0007(6) -0.0047(6)
C1 0.0228(9) 0.0238(9) 0.0138(8) -0.0103(7) -0.0005(6) 0.0019(7)
C2 0.0191(9) 0.0245(9) 0.0170(8) -0.0063(7) -0.0017(7) 0.0014(7)
C3 0.0203(9) 0.0282(9) 0.0155(8) -0.0099(7) -0.0033(7) 0.0009(7)
C4 0.0236(9) 0.0258(9) 0.0126(8) -0.0096(7) -0.0002(6) 0.0001(7)
C5 0.0182(9) 0.0287(9) 0.0199(9) -0.0057(7) -0.0001(7) -0.0019(7)
C6 0.0203(9) 0.0324(10) 0.0206(9) -0.0123(8) -0.0012(7) -0.0019(7)
C7 0.0273(10) 0.0296(10) 0.0169(8) -0.0097(8) -0.0006(7) -0.0034(7)
C8 0.0259(10) 0.0287(10) 0.0266(10) -0.0109(8) -0.0060(8) -0.0040(8)
C9 0.0275(10) 0.0288(10) 0.0277(10) -0.0139(8) -0.0033(8) -0.0046(8)
C10 0.0319(10) 0.0215(9) 0.0238(9) -0.0117(8) -0.0023(8) -0.0072(7)
C11 0.0282(10) 0.0259(9) 0.0247(9) -0.0055(8) -0.0059(8) -0.0046(8)
C12 0.0243(9) 0.0279(9) 0.0236(9) -0.0072(8) -0.0024(7) -0.0060(7)
C13 0.0292(10) 0.0215(9) 0.0258(9) -0.0096(8) -0.0025(8) -0.0088(7)
C14 0.0300(10) 0.0343(10) 0.0280(10) -0.0135(9) -0.0073(8) -0.0037(8)
C15 0.0282(10) 0.0365(11) 0.0288(10) -0.0160(9) -0.0017(8) -0.0058(8)
C16 0.0273(9) 0.0220(9) 0.0262(9) -0.0101(7) -0.0023(7) -0.0092(7)
C17 0.0303(10) 0.0207(8) 0.0221(9) -0.0101(7) -0.0006(7) -0.0090(7)
C18 0.0274(10) 0.0257(9) 0.0269(9) -0.0111(8) -0.0055(8) -0.0061(7)
C19 0.0231(9) 0.0249(9) 0.0281(10) -0.0115(7) -0.0003(7) -0.0069(7)
C20 0.0210(9) 0.0272(9) 0.0266(9) -0.0102(7) 0.0010(7) -0.0075(7)
C21 0.0254(9) 0.0264(9) 0.0246(9) -0.0119(8) 0.0047(7) -0.0089(7)
C22 0.0262(9) 0.0251(9) 0.0200(9) -0.0121(8) -0.0017(7) 0.0011(7)
C23 0.0571(14) 0.0239(10) 0.0199(9) -0.0125(9) -0.0049(9) -0.0034(7)
C24 0.0508(13) 0.0275(10) 0.0281(10) -0.0154(10) 0.0063(9) -0.0087(8)
C25 0.0389(11) 0.0248(10) 0.0322(11) -0.0115(9) 0.0000(9) -0.0097(8)
C26 0.0337(12) 0.0380(12) 0.0494(13) -0.0149(10) 0.0033(10) -0.0127(10)
C27 0.0299(11) 0.0422(13) 0.0574(15) -0.0103(10) -0.0094(10) -0.0127(11)
C28 0.0344(11) 0.0316(11) 0.0377(12) -0.0084(9) -0.0136(9) -0.0052(9)
C29 0.0319(10) 0.0205(9) 0.0273(10) -0.0078(8) -0.0085(8) -0.0067(7)
C30 0.0327(10) 0.0192(8) 0.0240(9) -0.0084(8) -0.0056(8) -0.0064(7)
C31 0.0356(10) 0.0185(8) 0.0218(9) -0.0086(8) -0.0069(8) -0.0059(7)
C32 0.0425(12) 0.0229(9) 0.0256(10) -0.0079(8) -0.0123(8) -0.0051(8)
P2 0.0222(3) 0.0248(3) 0.0328(3) -0.0073(2) -0.0023(2) -0.0043(2)
F7 0.0542(9) 0.0541(9) 0.0590(9) -0.0298(7) -0.0312(7) 0.0138(7)
F8 0.0375(7) 0.0475(8) 0.0366(7) -0.0128(6) -0.0089(6) -0.0016(6)
F9 0.119(7) 0.040(2) 0.083(5) -0.019(3) -0.023(4) -0.029(2)
F9a 0.070(4) 0.088(6) 0.053(3) 0.026(3) -0.000(3) -0.050(4)
F10 0.061(2) 0.0349(18) 0.085(3) 0.0058(15) -0.034(2) -0.0313(19)
F10a 0.0405(17) 0.0431(18) 0.0464(18) 0.0072(13) -0.0109(14) -0.0215(15)
F11 0.0365(19) 0.081(3) 0.044(2) -0.0324(19) -0.0040(14) 0.0035(17)
F11a 0.058(3) 0.070(3) 0.059(2) -0.048(2) -0.0226(19) 0.0297(19)
F12 0.048(3) 0.119(4) 0.0267(17) -0.050(3) 0.0066(17) 0.001(3)
F12a 0.056(3) 0.051(2) 0.049(2) -0.038(2) -0.026(2) 0.017(2)
P1 0.0195(3) 0.0436(3) 0.0357(3) -0.0068(2) -0.0061(2) -0.0101(2)
F1 0.0305(7) 0.0432(8) 0.1123(15) -0.0075(6) -0.0121(8) -0.0038(9)
F2 0.0447(10) 0.178(2) 0.0433(10) -0.0380(12) 0.0043(7) -0.0141(12)
F3 0.0320(7) 0.0652(10) 0.0816(11) -0.0198(7) -0.0085(7) -0.0266(9)
F4 0.0656(10) 0.0969(13) 0.0407(8) -0.0457(10) -0.0051(7) -0.0008(8)
F5 0.0315(7) 0.0875(12) 0.0825(12) -0.0117(8) -0.0159(7) -0.0481(10)
F6 0.0398(9) 0.0569(10) 0.151(2) 0.0087(8) -0.0402(11) -0.0504(12)
N5 0.0371(11) 0.0499(13) 0.0839(17) -0.0145(10) -0.0143(12) -0.0198(12)
C33 0.0333(12) 0.0454(13) 0.0562(15) -0.0144(10) 0.0019(11) -0.0146(11)
C34 0.0510(16) 0.0657(18) 0.0493(15) -0.0255(14) -0.0121(12) -0.0027(13)
N6 0.0305(10) 0.0439(10) 0.0315(9) -0.0177(8) -0.0013(7) -0.0107(8)
C35 0.0335(12) 0.0316(10) 0.0253(9) -0.0169(9) -0.0045(8) -0.0059(8)
C36 0.0286(11) 0.0535(14) 0.0462(13) -0.0196(10) -0.0006(9) -0.0115(11)

loop_
_atom_type_symbol
_atom_type_scat_dispersion_real
_atom_type_scat_dispersion_imag
_atom_type_scat_Cromer_Mann_a1
_atom_type_scat_Cromer_Mann_a2
_atom_type_scat_Cromer_Mann_a3
_atom_type_scat_Cromer_Mann_a4
_atom_type_scat_Cromer_Mann_b1
_atom_type_scat_Cromer_Mann_b2
_atom_type_scat_Cromer_Mann_b3
_atom_type_scat_Cromer_Mann_b4
_atom_type_scat_Cromer_Mann_c
_atom_type_scat_source
_atom_type_scat_dispersion_source
H 0.00000 0.00000 0.49300 0.32291 0.14019 0.04081 10.51090 26.12570 3.14236 57.79970 0.0030380000826 'International Tables Volume C Table 6.1.1.4 (pp. 500-502)' 'Henke, Gullikson and Davis, At. Data and Nucl. Data Tables, 1993, 54, 2'
C 0.01920 0.00962 2.31000 1.02000 1.58860 0.86500 20.84390 10.20750 0.56870 51.65120 0.215599998832 'International Tables Volume C Table 6.1.1.4 (pp. 500-502)' 'Henke, Gullikson and Davis, At. Data and Nucl. Data Tables, 1993, 54, 2'
F 0.07536 0.05506 3.53920 2.64120 1.51700 1.02430 10.28250 4.29440 0.26150 26.14760 0.277599990368 'International Tables Volume C Table 6.1.1.4 (pp. 500-502)' 'Henke, Gullikson and Davis, At. Data and Nucl. Data Tables, 1993, 54, 2'
P 0.30359 0.43700 6.43450 4.17910 1.78000 1.49080 1.90670 27.15700 0.52600 68.16450 1.11489999294 'International Tables Volume C Table 6.1.1.4 (pp. 500-502)' 'Henke, Gullikson and Davis, At. Data and Nucl. Data Tables, 1993, 54, 2'
N 0.03256 0.01839 12.21260 3.13220 2.01250 1.16630 0.00570 9.89330 28.99750 0.58260 -11.5290002823 'International Tables Volume C Table 6.1.1.4 (pp. 500-502)' 'Henke, Gullikson and Davis, At. Data and Nucl. Data Tables, 1993, 54, 2'

loop_
_geom_angle_atom_site_label_1
_geom_angle_atom_site_label_2
_geom_angle_atom_site_label_3
_geom_angle
_geom_angle_site_symmetry_1
_geom_angle_site_symmetry_3
_geom_angle_publ_flag
C8 N1 C7 119.58(16) . . ?
C12 N1 C7 119.45(16) . . ?
C12 N1 C8 120.74(16) . . ?
C13 N2 N3 120.24(17) . . ?
C16 N3 N2 119.65(16) . . ?
C20 N4 C19 120.48(16) . . ?
C22 N4 C19 120.25(15) . . ?
C22 N4 C20 118.98(15) . . ?
C6 C1 C2 119.53(17) . . ?
C22 C1 C2 120.51(16) 2_666 . ?
C22 C1 C6 119.78(16) 2_666 . ?
H2 C2 C1 119.92(11) . . ?
C3 C2 C1 120.15(17) . . ?
C3 C2 H2 119.92(10) . . ?
H3 C3 C2 119.83(10) . . ?
C4 C3 C2 120.35(17) . . ?
C4 C3 H3 119.83(11) . . ?
C5 C4 C3 119.36(17) . . ?
C7 C4 C3 120.26(17) . . ?
C7 C4 C5 120.15(17) . . ?
H5 C5 C4 119.82(11) . . ?
C6 C5 C4 120.37(17) . . ?
C6 C5 H5 119.82(11) . . ?
C5 C6 C1 120.13(17) . . ?
H6 C6 C1 119.93(11) . . ?
H6 C6 C5 119.93(11) . . ?
C4 C7 N1 108.45(14) . . ?
H7a C7 N1 110.00(9) . . ?
H7a C7 C4 110.00(10) . . ?
H7b C7 N1 110.00(10) . . ?
H7b C7 C4 110.00(10) . . ?
H7b C7 H7a 108.4 . . ?
H8 C8 N1 119.62(11) . . ?
C9 C8 N1 120.76(18) . . ?
C9 C8 H8 119.62(12) . . ?
H9 C9 C8 120.02(12) . . ?
C10 C9 C8 119.96(18) . . ?
C10 C9 H9 120.02(11) . . ?
C11 C10 C9 117.94(18) . . ?
C13 C10 C9 121.83(18) . . ?
C13 C10 C11 120.19(17) . . ?
H11 C11 C10 119.93(11) . . ?
C12 C11 C10 120.13(18) . . ?
C12 C11 H11 119.93(12) . . ?
C11 C12 N1 120.40(18) . . ?
H12 C12 N1 119.80(11) . . ?
H12 C12 C11 119.80(12) . . ?
C10 C13 N2 113.61(17) . . ?
C14 C13 N2 122.21(18) . . ?
C14 C13 C10 124.15(18) . . ?
H14 C14 C13 121.16(12) . . ?
C15 C14 C13 117.69(18) . . ?
C15 C14 H14 121.16(12) . . ?
H15 C15 C14 121.07(12) . . ?
C16 C15 C14 117.86(19) . . ?
C16 C15 H15 121.07(12) . . ?
C15 C16 N3 122.35(18) . . ?
C17 C16 N3 114.15(16) . . ?
C17 C16 C15 123.50(18) . . ?
C18 C17 C16 122.20(17) . . ?
C21 C17 C16 119.61(17) . . ?
C21 C17 C18 118.19(17) . . ?
H18 C18 C17 120.17(11) . . ?
C19 C18 C17 119.65(18) . . ?
C19 C18 H18 120.17(11) . . ?
C18 C19 N4 121.11(17) . . ?
H19 C19 N4 119.45(10) . . ?
H19 C19 C18 119.45(11) . . ?
H20 C20 N4 119.84(10) . . ?
C21 C20 N4 120.33(17) . . ?
C21 C20 H20 119.84(11) . . ?
C20 C21 C17 120.19(17) . . ?
H21 C21 C17 119.90(11) . . ?
H21 C21 C20 119.90(11) . . ?
C1 C22 N4 108.42(14) 2_666 . ?
H22a C22 N4 110.01(9) . . ?
H22a C22 C1 110.01(10) . 2_666 ?
H22b C22 N4 110.01(9) . . ?
H22b C22 C1 110.01(10) . 2_666 ?
H22b C22 H22a 108.4 . . ?
C24 C23 H23 119.63(12) . . ?
C32 C23 H23 119.63(12) . . ?
C32 C23 C24 120.74(19) . . ?
H24 C24 C23 119.93(12) . . ?
C25 C24 C23 120.1(2) . . ?
C25 C24 H24 119.93(14) . . ?
C26 C25 C24 121.0(2) . . ?
C30 C25 C24 119.5(2) . . ?
C30 C25 C26 119.5(2) . . ?
H26 C26 C25 119.99(13) . . ?
C27 C26 C25 120.0(2) . . ?
C27 C26 H26 119.99(14) . . ?
H27 C27 C26 119.48(14) . . ?
C28 C27 C26 121.0(2) . . ?
C28 C27 H27 119.48(13) . . ?
H28 C28 C27 119.26(13) . . ?
C29 C28 C27 121.5(2) . . ?
C29 C28 H28 119.26(13) . . ?
C30 C29 C28 118.58(19) . . ?
C31 C29 C28 122.04(18) 2_666 . ?
C31 C29 C30 119.38(18) 2_666 . ?
C29 C30 C25 119.37(19) . . ?
C31 C30 C25 119.41(18) . . ?
C31 C30 C29 121.22(18) . . ?
C30 C31 C29 119.39(17) . 2_666 ?
C32 C31 C29 122.05(19) . 2_666 ?
C32 C31 C30 118.56(19) . . ?
C31 C32 C23 121.6(2) . . ?
H32 C32 C23 119.19(12) . . ?
H32 C32 C31 119.19(13) . . ?
F8 P2 F7 179.09(8) . . ?
F10 P2 F9 171.5(4) . . ?
F10a P2 F9a 172.5(4) . . ?
F11 P2 F9 86.0(3) . . ?
F11 P2 F10 89.1(3) . . ?
F11a P2 F9a 95.3(4) . . ?
F11a P2 F10a 88.3(2) . . ?
F12 P2 F9 90.3(4) . . ?
F12 P2 F10 93.7(3) . . ?
F12 P2 F11 172.3(2) . . ?
F12a P2 F9a 90.8(4) . . ?
F12a P2 F10a 85.0(2) . . ?
F12a P2 F11a 171.4(3) . . ?
F2 P1 F1 90.98(12) . . ?
F3 P1 F1 91.19(9) . . ?
F3 P1 F2 90.54(11) . . ?
F4 P1 F1 88.57(11) . . ?
F4 P1 F2 179.21(9) . . ?
F4 P1 F3 90.12(9) . . ?
F5 P1 F1 89.36(9) . . ?
F5 P1 F2 90.14(11) . . ?
F5 P1 F3 179.13(10) . . ?
F5 P1 F4 89.21(10) . . ?
F6 P1 F1 179.58(12) . . ?
F6 P1 F2 89.42(13) . . ?
F6 P1 F3 88.93(9) . . ?
F6 P1 F4 91.03(12) . . ?
F6 P1 F5 90.52(9) . . ?
C34 C33 N5 178.9(3) . . ?
H34a C34 C33 109.5 . . ?
H34b C34 C33 109.5 . . ?
H34b C34 H34a 109.5 . . ?
H34c C34 C33 109.5 . . ?
H34c C34 H34a 109.5 . . ?
H34c C34 H34b 109.5 . . ?
C36 C35 N6 178.9(2) . . ?
H36a C36 C35 109.5 . . ?
H36b C36 C35 109.5 . . ?
H36b C36 H36a 109.5 . . ?
H36c C36 C35 109.5 . . ?
H36c C36 H36a 109.5 . . ?
H36c C36 H36b 109.5 . . ?

loop_
_geom_bond_atom_site_label_1
_geom_bond_atom_site_label_2
_geom_bond_distance
_geom_bond_site_symmetry_2
_geom_bond_publ_flag
N1 C7 1.495(2) . ?
N1 C8 1.347(3) . ?
N1 C12 1.348(2) . ?
N2 N3 1.330(2) . ?
N2 C13 1.340(3) . ?
N3 C16 1.335(3) . ?
N4 C19 1.349(2) . ?
N4 C20 1.351(2) . ?
N4 C22 1.496(2) . ?
C1 C2 1.393(3) . ?
C1 C6 1.394(3) . ?
C1 C22 1.509(3) 2_666 ?
C2 H2 0.9500 . ?
C2 C3 1.386(3) . ?
C3 H3 0.9500 . ?
C3 C4 1.394(3) . ?
C4 C5 1.392(3) . ?
C4 C7 1.509(3) . ?
C5 H5 0.9500 . ?
C5 C6 1.386(3) . ?
C6 H6 0.9500 . ?
C7 H7a 0.9900 . ?
C7 H7b 0.9900 . ?
C8 H8 0.9500 . ?
C8 C9 1.371(3) . ?
C9 H9 0.9500 . ?
C9 C10 1.395(3) . ?
C10 C11 1.392(3) . ?
C10 C13 1.490(3) . ?
C11 H11 0.9500 . ?
C11 C12 1.376(3) . ?
C12 H12 0.9500 . ?
C13 C14 1.383(3) . ?
C14 H14 0.9500 . ?
C14 C15 1.373(3) . ?
C15 H15 0.9500 . ?
C15 C16 1.389(3) . ?
C16 C17 1.493(3) . ?
C17 C18 1.390(3) . ?
C17 C21 1.395(3) . ?
C18 H18 0.9500 . ?
C18 C19 1.376(3) . ?
C19 H19 0.9500 . ?
C20 H20 0.9500 . ?
C20 C21 1.377(3) . ?
C21 H21 0.9500 . ?
C22 H22a 0.9900 . ?
C22 H22b 0.9900 . ?
C23 H23 0.9500 . ?
C23 C24 1.362(3) . ?
C23 C32 1.402(3) . ?
C24 H24 0.9500 . ?
C24 C25 1.416(3) . ?
C25 C26 1.411(3) . ?
C25 C30 1.427(3) . ?
C26 H26 0.9500 . ?
C26 C27 1.370(4) . ?
C27 H27 0.9500 . ?
C27 C28 1.395(3) . ?
C28 H28 0.9500 . ?
C28 C29 1.386(3) . ?
C29 C30 1.433(3) . ?
C29 C31 1.473(3) 2_666 ?
C30 C31 1.426(3) . ?
C31 C32 1.387(3) . ?
C32 H32 0.9500 . ?
P2 F7 1.6055(14) . ?
P2 F8 1.5999(13) . ?
P2 F9 1.599(7) . ?
P2 F9a 1.497(6) . ?
P2 F10 1.545(3) . ?
P2 F10a 1.654(3) . ?
P2 F11 1.638(3) . ?
P2 F11a 1.562(3) . ?
P2 F12 1.535(5) . ?
P2 F12a 1.623(5) . ?
P1 F1 1.5857(16) . ?
P1 F2 1.5874(18) . ?
P1 F3 1.5842(15) . ?
P1 F4 1.5798(16) . ?
P1 F5 1.5979(15) . ?
P1 F6 1.5833(16) . ?
N5 C33 1.166(4) . ?
C33 C34 1.447(4) . ?
C34 H34a 0.9800 . ?
C34 H34b 0.9800 . ?
C34 H34c 0.9800 . ?
N6 C35 1.136(3) . ?
C35 C36 1.449(3) . ?
C36 H36a 0.9800 . ?
C36 H36b 0.9800 . ?
C36 H36c 0.9800 . ?
